data_8000050
loop_
_publ_author_name
'Eiji Suzuki'
'Masaaki Okazaki'
'Hiromi Tobita'

_publ_section_title
;
 Reversible 1,2-Migration of Aryl Groups on Silyl Ligands: Formation
 and Properties of Silylenetungsten Complexes Stabilized by an External
 Base
;
_journal_issue 7
_journal_name_full 'Chemistry Letters'
_journal_page_first 1026
_journal_paper_doi 10.1246/cl.2005.1026
_journal_volume 34
_journal_year 2005
_chemical_formula_sum 'C28 H38 N2 O2 Si W'
_chemical_formula_weight 646.54
_space_group_IT_number 2
_symmetry_space_group_name_Hall '-P 1'
_symmetry_space_group_name_H-M 'P -1'
_atom_sites_solution_hydrogens geom
_atom_sites_solution_primary direct
_atom_sites_solution_secondary difmap
_audit_creation_method SHELXL-97
_cell_angle_alpha 93.026(3)
_cell_angle_beta 93.875(2)
_cell_angle_gamma 113.821(3)
_cell_formula_units_Z 2
_cell_length_a 9.1870(2)
_cell_length_b 9.70270(10)
_cell_length_c 16.6719(5)
_cell_measurement_temperature 150(2)
_cell_volume 1351.17(5)
_computing_structure_refinement 'SHELXL-97 (Sheldrick, 1997)'
_computing_structure_solution 'SHELXS-97 (Sheldrick, 1990)'
_diffrn_ambient_temperature 150(2)
_diffrn_measured_fraction_theta_full 0.987
_diffrn_measured_fraction_theta_max 0.987
_diffrn_radiation_monochromator graphite
_diffrn_radiation_source 'fine-focus sealed tube'
_diffrn_radiation_type MoK\a
_diffrn_radiation_wavelength 0.71069
_diffrn_reflns_av_R_equivalents 0.0373
_diffrn_reflns_av_sigmaI/netI 0.0285
_diffrn_reflns_limit_h_max 11
_diffrn_reflns_limit_h_min -11
_diffrn_reflns_limit_k_max 12
_diffrn_reflns_limit_k_min -12
_diffrn_reflns_limit_l_max 21
_diffrn_reflns_limit_l_min -20
_diffrn_reflns_number 12568
_diffrn_reflns_theta_full 27.48
_diffrn_reflns_theta_max 27.48
_diffrn_reflns_theta_min 1.23
_exptl_absorpt_coefficient_mu 4.346
_exptl_absorpt_correction_T_max 0.6704
_exptl_absorpt_correction_T_min 0.3555
_exptl_crystal_density_diffrn 1.589
_exptl_crystal_density_method 'not measured'
_exptl_crystal_F_000 648
_exptl_crystal_size_max 0.30
_exptl_crystal_size_mid 0.20
_exptl_crystal_size_min 0.10
_refine_diff_density_max 3.291
_refine_diff_density_min -3.908
_refine_diff_density_rms 0.244
_refine_ls_extinction_method none
_refine_ls_goodness_of_fit_ref 1.378
_refine_ls_hydrogen_treatment mixed
_refine_ls_matrix_type full
_refine_ls_number_parameters 317
_refine_ls_number_reflns 6129
_refine_ls_number_restraints 0
_refine_ls_restrained_S_all 1.378
_refine_ls_R_factor_all 0.0590
_refine_ls_R_factor_gt 0.0571
_refine_ls_shift/su_max 0.009
_refine_ls_shift/su_mean 0.000
_refine_ls_structure_factor_coef Fsqd
_refine_ls_weighting_details 'calc w=1/[\s^2^(Fo^2^)+(0.0000P)^2^+28.9400P] where P=(Fo^2^+2Fc^2^)/3'
_refine_ls_weighting_scheme calc
_refine_ls_wR_factor_gt 0.1528
_refine_ls_wR_factor_ref 0.1534
_reflns_number_gt 6001
_reflns_number_total 6129
_reflns_threshold_expression >2sigma(I)
_cod_database_code 8000050

loop_
_symmetry_equiv_pos_as_xyz
'x, y, z'
'-x, -y, -z'

loop_
_atom_site_label
_atom_site_type_symbol
_atom_site_fract_x
_atom_site_fract_y
_atom_site_fract_z
_atom_site_U_iso_or_equiv
_atom_site_adp_type
_atom_site_occupancy
_atom_site_symmetry_multiplicity
_atom_site_calc_flag
_atom_site_refinement_flags
W1 W 0.65051(4) 0.51100(4) 0.72854(2) 0.01856(12) Uani 1 1 d .
Si1 Si 0.3695(3) 0.2914(3) 0.73598(17) 0.0236(5) Uani 1 1 d .
N1 N 0.8267(10) 0.5796(9) 0.6357(5) 0.0223(16) Uani 1 1 d .
N2 N 1.1997(11) 0.7863(11) 0.4919(6) 0.033(2) Uani 1 1 d .
O1 O 0.7079(11) 0.2174(9) 0.7305(6) 0.045(2) Uani 1 1 d .
O2 O 0.4107(10) 0.4861(12) 0.5809(5) 0.048(2) Uani 1 1 d .
C1 C 0.6812(11) 0.3254(11) 0.7252(6) 0.026(2) Uani 1 1 d .
C2 C 0.4998(12) 0.4904(12) 0.6359(6) 0.030(2) Uani 1 1 d .
C3 C 0.1895(12) 0.3414(13) 0.7196(7) 0.032(2) Uani 1 1 d .
H1 H 0.0935 0.2575 0.7334 0.049 Uiso 1 1 calc R
H2 H 0.1750 0.3594 0.6630 0.049 Uiso 1 1 calc R
H3 H 0.2077 0.4328 0.7542 0.049 Uiso 1 1 calc R
C4 C 0.3259(13) 0.1329(13) 0.6545(7) 0.037(3) Uani 1 1 d .
H4 H 0.2184 0.0546 0.6576 0.056 Uiso 1 1 calc R
H5 H 0.4046 0.0891 0.6623 0.056 Uiso 1 1 calc R
H6 H 0.3322 0.1728 0.6015 0.056 Uiso 1 1 calc R
C5 C 0.3325(11) 0.1909(11) 0.8334(6) 0.0249(19) Uani 1 1 d .
C6 C 0.3932(12) 0.0842(12) 0.8495(6) 0.028(2) Uani 1 1 d .
H7 H 0.4613 0.0668 0.8136 0.034 Uiso 1 1 calc R
C7 C 0.3562(13) 0.0018(12) 0.9172(7) 0.033(2) Uani 1 1 d .
H8 H 0.3970 -0.0727 0.9253 0.040 Uiso 1 1 calc R
C8 C 0.2624(12) 0.0257(12) 0.9725(6) 0.030(2) Uani 1 1 d .
C9 C 0.2039(12) 0.1346(12) 0.9585(6) 0.030(2) Uani 1 1 d .
H9 H 0.1413 0.1559 0.9964 0.035 Uiso 1 1 calc R
C10 C 0.2358(12) 0.2128(11) 0.8900(6) 0.027(2) Uani 1 1 d .
H10 H 0.1905 0.2837 0.8810 0.032 Uiso 1 1 calc R
C11 C 0.2232(14) -0.0642(15) 1.0458(7) 0.041(3) Uani 1 1 d .
H11 H 0.1635 -0.1718 1.0281 0.062 Uiso 1 1 calc R
H12 H 0.1583 -0.0293 1.0787 0.062 Uiso 1 1 calc R
H13 H 0.3226 -0.0496 1.0778 0.062 Uiso 1 1 calc R
C12 C 0.8186(12) 0.6742(12) 0.5803(6) 0.027(2) Uani 1 1 d .
H14 H 0.7263 0.6956 0.5754 0.033 Uiso 1 1 calc R
C13 C 0.9361(13) 0.7404(12) 0.5311(6) 0.030(2) Uani 1 1 d .
H15 H 0.9216 0.8026 0.4920 0.036 Uiso 1 1 calc R
C14 C 1.0775(12) 0.7178(11) 0.5373(6) 0.027(2) Uani 1 1 d .
C15 C 1.0820(12) 0.6143(12) 0.5937(7) 0.030(2) Uani 1 1 d .
H16 H 1.1713 0.5884 0.5993 0.036 Uiso 1 1 calc R
C16 C 0.9582(12) 0.5521(11) 0.6397(6) 0.0255(19) Uani 1 1 d .
H17 H 0.9660 0.4845 0.6773 0.031 Uiso 1 1 calc R
C17 C 1.1922(14) 0.9008(14) 0.4399(7) 0.040(3) Uani 1 1 d .
H18 H 1.0890 0.8607 0.4070 0.061 Uiso 1 1 calc R
H19 H 1.2787 0.9270 0.4046 0.061 Uiso 1 1 calc R
H20 H 1.2037 0.9914 0.4734 0.061 Uiso 1 1 calc R
C18 C 1.3469(14) 0.7649(15) 0.5022(7) 0.038(3) Uani 1 1 d .
H21 H 1.4114 0.8251 0.5510 0.058 Uiso 1 1 calc R
H22 H 1.4069 0.7974 0.4553 0.058 Uiso 1 1 calc R
H23 H 1.3218 0.6577 0.5073 0.058 Uiso 1 1 calc R
C19 C 0.6829(14) 0.7514(11) 0.7871(6) 0.031(2) Uani 1 1 d .
C20 C 0.8392(13) 0.7570(12) 0.7868(7) 0.033(2) Uani 1 1 d .
C21 C 0.8501(11) 0.6483(13) 0.8306(6) 0.030(2) Uani 1 1 d .
C22 C 0.6994(13) 0.5687(11) 0.8666(6) 0.028(2) Uani 1 1 d .
C23 C 0.5956(13) 0.6370(11) 0.8369(6) 0.028(2) Uani 1 1 d .
C24 C 0.6204(19) 0.8549(14) 0.7446(9) 0.049(3) Uani 1 1 d .
H24 H 0.5039 0.8148 0.7449 0.073 Uiso 1 1 calc R
H25 H 0.6479 0.8599 0.6888 0.073 Uiso 1 1 calc R
H26 H 0.6691 0.9565 0.7729 0.073 Uiso 1 1 calc R
C25 C 0.9785(18) 0.8673(15) 0.7468(8) 0.066(5) Uani 1 1 d .
H27 H 1.0516 0.9455 0.7875 0.099 Uiso 1 1 calc R
H28 H 0.9380 0.9146 0.7055 0.099 Uiso 1 1 calc R
H29 H 1.0355 0.8128 0.7216 0.099 Uiso 1 1 calc R
C26 C 0.9967(15) 0.6165(18) 0.8551(8) 0.049(3) Uani 1 1 d .
H30 H 1.0772 0.6584 0.8171 0.073 Uiso 1 1 calc R
H31 H 0.9649 0.5070 0.8541 0.073 Uiso 1 1 calc R
H32 H 1.0417 0.6636 0.9096 0.073 Uiso 1 1 calc R
C27 C 0.6697(16) 0.4641(14) 0.9322(7) 0.040(3) Uani 1 1 d .
H33 H 0.7330 0.5200 0.9823 0.059 Uiso 1 1 calc R
H34 H 0.7008 0.3816 0.9168 0.059 Uiso 1 1 calc R
H35 H 0.5559 0.4222 0.9406 0.059 Uiso 1 1 calc R
C28 C 0.4417(15) 0.6218(14) 0.8686(8) 0.040(3) Uani 1 1 d .
H36 H 0.3935 0.5247 0.8920 0.060 Uiso 1 1 calc R
H37 H 0.3683 0.6264 0.8244 0.060 Uiso 1 1 calc R
H38 H 0.4626 0.7045 0.9103 0.060 Uiso 1 1 calc R

loop_
_atom_site_aniso_label
_atom_site_aniso_U_11
_atom_site_aniso_U_22
_atom_site_aniso_U_33
_atom_site_aniso_U_23
_atom_site_aniso_U_13
_atom_site_aniso_U_12
W1 0.01758(18) 0.01506(18) 0.02044(18) 0.00236(12) 0.00392(12) 0.00359(13)
Si1 0.0183(12) 0.0201(12) 0.0278(13) 0.0026(10) 0.0060(10) 0.0026(10)
N1 0.025(4) 0.017(4) 0.024(4) 0.001(3) 0.008(3) 0.007(3)
N2 0.030(5) 0.033(5) 0.031(5) 0.008(4) 0.013(4) 0.005(4)
O1 0.046(5) 0.027(4) 0.071(6) 0.016(4) 0.025(4) 0.021(4)
O2 0.024(4) 0.077(7) 0.031(4) 0.015(4) -0.002(3) 0.009(4)
C1 0.019(4) 0.019(4) 0.036(5) 0.005(4) 0.010(4) 0.001(4)
C2 0.025(5) 0.032(5) 0.028(5) 0.006(4) 0.010(4) 0.005(4)
C3 0.018(5) 0.039(6) 0.039(6) 0.011(5) 0.004(4) 0.009(4)
C4 0.027(5) 0.030(6) 0.036(6) -0.004(4) 0.011(4) -0.009(4)
C5 0.016(4) 0.022(5) 0.031(5) 0.006(4) 0.006(4) 0.002(4)
C6 0.020(4) 0.026(5) 0.035(5) 0.001(4) 0.007(4) 0.006(4)
C7 0.028(5) 0.022(5) 0.047(6) 0.005(4) 0.002(5) 0.009(4)
C8 0.024(5) 0.028(5) 0.031(5) 0.006(4) 0.000(4) 0.003(4)
C9 0.023(5) 0.030(5) 0.031(5) 0.000(4) 0.006(4) 0.005(4)
C10 0.026(5) 0.017(4) 0.033(5) -0.002(4) 0.005(4) 0.004(4)
C11 0.031(6) 0.047(7) 0.041(6) 0.016(5) 0.003(5) 0.010(5)
C12 0.027(5) 0.028(5) 0.028(5) 0.006(4) 0.006(4) 0.012(4)
C13 0.032(5) 0.028(5) 0.025(5) 0.007(4) 0.006(4) 0.007(4)
C14 0.028(5) 0.026(5) 0.021(4) 0.002(4) 0.010(4) 0.004(4)
C15 0.023(5) 0.032(5) 0.035(5) 0.009(4) 0.008(4) 0.011(4)
C16 0.027(5) 0.022(5) 0.027(5) 0.004(4) 0.003(4) 0.009(4)
C17 0.034(6) 0.042(7) 0.036(6) 0.011(5) 0.012(5) 0.003(5)
C18 0.030(6) 0.047(7) 0.035(6) 0.011(5) 0.015(5) 0.009(5)
C19 0.041(6) 0.017(4) 0.031(5) -0.001(4) 0.008(4) 0.006(4)
C20 0.029(5) 0.028(5) 0.029(5) -0.009(4) 0.009(4) -0.002(4)
C21 0.013(4) 0.039(6) 0.028(5) -0.021(4) -0.004(4) 0.005(4)
C22 0.038(6) 0.018(4) 0.023(5) 0.001(4) 0.007(4) 0.006(4)
C23 0.031(5) 0.022(5) 0.027(5) 0.003(4) 0.007(4) 0.006(4)
C24 0.074(10) 0.029(6) 0.054(8) 0.010(5) 0.016(7) 0.028(6)
C25 0.062(9) 0.034(7) 0.044(7) 0.014(6) -0.015(6) -0.038(6)
C26 0.033(6) 0.063(9) 0.047(7) -0.002(6) -0.009(5) 0.017(6)
C27 0.050(7) 0.032(6) 0.028(5) 0.009(5) 0.001(5) 0.009(5)
C28 0.042(7) 0.034(6) 0.044(7) -0.001(5) 0.021(5) 0.013(5)

loop_
_atom_type_symbol
_atom_type_description
_atom_type_scat_dispersion_real
_atom_type_scat_dispersion_imag
_atom_type_scat_source
C C 0.0033 0.0016 'International Tables Vol C Tables 4.2.6.8 and 6.1.1.4'
H H 0.0000 0.0000 'International Tables Vol C Tables 4.2.6.8 and 6.1.1.4'
N N 0.0061 0.0033 'International Tables Vol C Tables 4.2.6.8 and 6.1.1.4'
O O 0.0106 0.0060 'International Tables Vol C Tables 4.2.6.8 and 6.1.1.4'
Si Si 0.0817 0.0704 'International Tables Vol C Tables 4.2.6.8 and 6.1.1.4'
W W -0.8490 6.8722 'International Tables Vol C Tables 4.2.6.8 and 6.1.1.4'

loop_
_geom_angle_atom_site_label_1
_geom_angle_atom_site_label_2
_geom_angle_atom_site_label_3
_geom_angle
C1 W1 C2 106.2(5)
C1 W1 N1 85.6(3)
C2 W1 N1 82.4(4)
C1 W1 C22 97.3(4)
C2 W1 C22 143.3(4)
N1 W1 C22 128.0(3)
C1 W1 C21 98.4(4)
C2 W1 C21 153.8(5)
N1 W1 C21 91.0(3)
C22 W1 C21 37.1(4)
C1 W1 C23 128.8(4)
C2 W1 C23 108.8(4)
N1 W1 C23 134.8(3)
C22 W1 C23 36.2(4)
C21 W1 C23 59.5(4)
C1 W1 C19 154.5(4)
C2 W1 C19 99.1(4)
N1 W1 C19 100.8(3)
C22 W1 C19 59.2(4)
C21 W1 C19 57.2(4)
C23 W1 C19 35.3(3)
C1 W1 C20 126.7(4)
C2 W1 C20 121.0(4)
N1 W1 C20 78.3(3)
C22 W1 C20 58.6(4)
C21 W1 C20 32.9(4)
C23 W1 C20 58.2(4)
C19 W1 C20 34.4(4)
C1 W1 Si1 73.2(3)
C2 W1 Si1 67.2(3)
N1 W1 Si1 135.2(2)
C22 W1 Si1 94.2(3)
C21 W1 Si1 130.3(3)
C23 W1 Si1 87.4(3)
C19 W1 Si1 115.4(3)
C20 W1 Si1 145.6(3)
C4 Si1 C3 102.9(6)
C4 Si1 C5 103.8(5)
C3 Si1 C5 102.9(5)
C4 Si1 W1 111.6(3)
C3 Si1 W1 116.3(4)
C5 Si1 W1 117.6(3)
C16 N1 C12 115.9(8)
C16 N1 W1 122.7(7)
C12 N1 W1 120.5(6)
C14 N2 C18 121.3(9)
C14 N2 C17 119.2(10)
C18 N2 C17 118.9(9)
O1 C1 W1 173.5(10)
O2 C2 W1 176.4(10)
C6 C5 C10 116.0(9)
C6 C5 Si1 121.1(8)
C10 C5 Si1 122.8(8)
C5 C6 C7 121.5(10)
C8 C7 C6 121.8(10)
C7 C8 C9 117.5(10)
C7 C8 C11 121.3(11)
C9 C8 C11 121.1(10)
C10 C9 C8 120.8(10)
C9 C10 C5 122.4(10)
N1 C12 C13 123.4(10)
C12 C13 C14 121.1(10)
N2 C14 C13 122.9(10)
N2 C14 C15 122.3(10)
C13 C14 C15 114.8(9)
C16 C15 C14 120.0(10)
N1 C16 C15 124.6(9)
C20 C19 C23 108.4(10)
C20 C19 C24 125.9(11)
C23 C19 C24 125.6(11)
C20 C19 W1 74.4(6)
C23 C19 W1 70.4(6)
C24 C19 W1 123.3(8)
C21 C20 C19 109.0(9)
C21 C20 C25 123.2(12)
C19 C20 C25 127.7(12)
C21 C20 W1 69.8(6)
C19 C20 W1 71.3(6)
C25 C20 W1 126.1(8)
C20 C21 C22 110.1(9)
C20 C21 C26 129.4(11)
C22 C21 C26 119.8(11)
C20 C21 W1 77.3(6)
C22 C21 W1 71.0(5)
C26 C21 W1 125.2(8)
C23 C22 C21 104.6(9)
C23 C22 C27 126.3(10)
C21 C22 C27 128.0(11)
C23 C22 W1 72.4(6)
C21 C22 W1 71.9(5)
C27 C22 W1 129.0(7)
C19 C23 C22 107.7(9)
C19 C23 C28 124.2(10)
C22 C23 C28 126.3(10)
C19 C23 W1 74.3(6)
C22 C23 W1 71.3(6)
C28 C23 W1 132.0(8)

loop_
_geom_bond_atom_site_label_1
_geom_bond_atom_site_label_2
_geom_bond_distance
W1 C1 1.931(10)
W1 C2 1.949(11)
W1 N1 2.244(8)
W1 C22 2.310(10)
W1 C21 2.323(9)
W1 C23 2.324(10)
W1 C19 2.375(10)
W1 C20 2.415(10)
W1 Si1 2.617(3)
Si1 C4 1.891(11)
Si1 C3 1.909(11)
Si1 C5 1.918(10)
N1 C16 1.337(13)
N1 C12 1.355(13)
N2 C14 1.356(12)
N2 C18 1.450(15)
N2 C17 1.465(15)
O1 C1 1.174(13)
O2 C2 1.174(13)
C5 C6 1.390(14)
C5 C10 1.403(14)
C6 C7 1.400(15)
C7 C8 1.376(16)
C8 C9 1.389(15)
C8 C11 1.517(15)
C9 C10 1.387(15)
C12 C13 1.367(14)
C13 C14 1.400(15)
C14 C15 1.422(14)
C15 C16 1.363(14)
C19 C20 1.415(16)
C19 C23 1.427(14)
C19 C24 1.525(16)
C20 C21 1.346(17)
C20 C25 1.520(16)
C21 C22 1.474(14)
C21 C26 1.533(16)
C22 C23 1.441(15)
C22 C27 1.494(14)
C23 C28 1.497(15)

loop_
_geom_torsion_atom_site_label_1
_geom_torsion_atom_site_label_2
_geom_torsion_atom_site_label_3
_geom_torsion_atom_site_label_4
_geom_torsion
C1 W1 Si1 C4 -49.3(6)
C2 W1 Si1 C4 67.0(6)
N1 W1 Si1 C4 15.9(6)
C22 W1 Si1 C4 -145.7(5)
C21 W1 Si1 C4 -136.1(6)
C23 W1 Si1 C4 178.7(5)
C19 W1 Si1 C4 156.5(5)
C20 W1 Si1 C4 179.1(7)
C1 W1 Si1 C3 -167.0(5)
C2 W1 Si1 C3 -50.6(5)
N1 W1 Si1 C3 -101.7(5)
C22 W1 Si1 C3 96.6(5)
C21 W1 Si1 C3 106.2(5)
C23 W1 Si1 C3 61.0(5)
C19 W1 Si1 C3 38.8(5)
C20 W1 Si1 C3 61.4(7)
C1 W1 Si1 C5 70.4(5)
C2 W1 Si1 C5 -173.3(5)
N1 W1 Si1 C5 135.6(5)
C22 W1 Si1 C5 -26.0(5)
C21 W1 Si1 C5 -16.4(5)
C23 W1 Si1 C5 -61.6(5)
C19 W1 Si1 C5 -83.8(5)
C20 W1 Si1 C5 -61.2(7)
C1 W1 N1 C16 -41.3(8)
C2 W1 N1 C16 -148.3(8)
C22 W1 N1 C16 54.5(9)
C21 W1 N1 C16 57.1(8)
C23 W1 N1 C16 102.7(8)
C19 W1 N1 C16 113.8(8)
C20 W1 N1 C16 87.7(8)
Si1 W1 N1 C16 -102.0(8)
C1 W1 N1 C12 150.2(8)
C2 W1 N1 C12 43.1(8)
C22 W1 N1 C12 -114.0(8)
C21 W1 N1 C12 -111.5(8)
C23 W1 N1 C12 -65.8(9)
C19 W1 N1 C12 -54.8(8)
C20 W1 N1 C12 -80.9(8)
Si1 W1 N1 C12 89.5(8)
C2 W1 C1 O1 -171(7)
N1 W1 C1 O1 108(7)
C22 W1 C1 O1 -20(8)
C21 W1 C1 O1 18(8)
C23 W1 C1 O1 -39(8)
C19 W1 C1 O1 2(8)
C20 W1 C1 O1 36(8)
Si1 W1 C1 O1 -112(8)
C1 W1 C2 O2 -171(14)
N1 W1 C2 O2 -88(14)
C22 W1 C2 O2 62(14)
C21 W1 C2 O2 -11(14)
C23 W1 C2 O2 47(14)
C19 W1 C2 O2 12(14)
C20 W1 C2 O2 -16(14)
Si1 W1 C2 O2 126(14)
C4 Si1 C5 C6 46.1(9)
C3 Si1 C5 C6 153.1(8)
W1 Si1 C5 C6 -77.6(9)
C4 Si1 C5 C10 -129.9(9)
C3 Si1 C5 C10 -22.9(10)
W1 Si1 C5 C10 106.4(8)
C10 C5 C6 C7 1.4(15)
Si1 C5 C6 C7 -174.9(8)
C5 C6 C7 C8 -2.1(17)
C6 C7 C8 C9 0.5(16)
C6 C7 C8 C11 -180.0(10)
C7 C8 C9 C10 1.8(16)
C11 C8 C9 C10 -177.8(10)
C8 C9 C10 C5 -2.5(16)
C6 C5 C10 C9 0.9(15)
Si1 C5 C10 C9 177.1(8)
C16 N1 C12 C13 -0.6(15)
W1 N1 C12 C13 168.7(8)
N1 C12 C13 C14 -2.4(17)
C18 N2 C14 C13 177.6(10)
C17 N2 C14 C13 6.5(16)
C18 N2 C14 C15 -4.0(16)
C17 N2 C14 C15 -175.1(10)
C12 C13 C14 N2 -177.2(10)
C12 C13 C14 C15 4.3(15)
N2 C14 C15 C16 177.9(10)
C13 C14 C15 C16 -3.6(15)
C12 N1 C16 C15 1.3(15)
W1 N1 C16 C15 -167.7(8)
C14 C15 C16 N1 0.9(17)
C1 W1 C19 C20 52.8(12)
C2 W1 C19 C20 -133.7(7)
N1 W1 C19 C20 -49.8(7)
C22 W1 C19 C20 78.2(7)
C21 W1 C19 C20 34.3(6)
C23 W1 C19 C20 116.6(10)
Si1 W1 C19 C20 157.4(6)
C1 W1 C19 C23 -63.8(12)
C2 W1 C19 C23 109.7(7)
N1 W1 C19 C23 -166.4(6)
C22 W1 C19 C23 -38.4(6)
C21 W1 C19 C23 -82.3(7)
C20 W1 C19 C23 -116.6(10)
Si1 W1 C19 C23 40.8(7)
C1 W1 C19 C24 175.8(9)
C2 W1 C19 C24 -10.6(10)
N1 W1 C19 C24 73.3(10)
C22 W1 C19 C24 -158.8(11)
C21 W1 C19 C24 157.3(11)
C23 W1 C19 C24 -120.4(13)
C20 W1 C19 C24 123.0(12)
Si1 W1 C19 C24 -79.6(10)
C23 C19 C20 C21 2.8(12)
C24 C19 C20 C21 -179.9(10)
W1 C19 C20 C21 -59.8(7)
C23 C19 C20 C25 -175.8(11)
C24 C19 C20 C25 1.5(18)
W1 C19 C20 C25 121.6(12)
C23 C19 C20 W1 62.6(7)
C24 C19 C20 W1 -120.1(11)
C1 W1 C20 C21 -35.3(8)
C2 W1 C20 C21 175.9(6)
N1 W1 C20 C21 -110.6(6)
C22 W1 C20 C21 39.1(6)
C23 W1 C20 C21 81.9(7)
C19 W1 C20 C21 119.4(9)
Si1 W1 C20 C21 81.5(8)
C1 W1 C20 C19 -154.7(6)
C2 W1 C20 C19 56.5(8)
N1 W1 C20 C19 130.0(7)
C22 W1 C20 C19 -80.3(7)
C21 W1 C20 C19 -119.4(9)
C23 W1 C20 C19 -37.5(6)
Si1 W1 C20 C19 -37.9(9)
C1 W1 C20 C25 81.8(13)
C2 W1 C20 C25 -67.1(13)
N1 W1 C20 C25 6.5(12)
C22 W1 C20 C25 156.1(14)
C21 W1 C20 C25 117.0(15)
C23 W1 C20 C25 -161.0(14)
C19 W1 C20 C25 -123.6(15)
Si1 W1 C20 C25 -161.5(10)
C19 C20 C21 C22 -3.2(12)
C25 C20 C21 C22 175.4(10)
W1 C20 C21 C22 -64.0(7)
C19 C20 C21 C26 -173.9(10)
C25 C20 C21 C26 4.7(18)
W1 C20 C21 C26 125.3(11)
C19 C20 C21 W1 60.7(7)
C25 C20 C21 W1 -120.6(11)
C1 W1 C21 C20 152.1(6)
C2 W1 C21 C20 -8.0(12)
N1 W1 C21 C20 66.5(6)
C22 W1 C21 C20 -116.8(9)
C23 W1 C21 C20 -77.5(7)
C19 W1 C21 C20 -35.8(6)
Si1 W1 C21 C20 -132.9(6)
C1 W1 C21 C22 -91.1(6)
C2 W1 C21 C22 108.8(10)
N1 W1 C21 C22 -176.7(6)
C23 W1 C21 C22 39.3(6)
C19 W1 C21 C22 81.0(6)
C20 W1 C21 C22 116.8(9)
Si1 W1 C21 C22 -16.0(8)
C1 W1 C21 C26 22.5(11)
C2 W1 C21 C26 -137.6(11)
N1 W1 C21 C26 -63.1(11)
C22 W1 C21 C26 113.6(13)
C23 W1 C21 C26 152.9(12)
C19 W1 C21 C26 -165.4(12)
C20 W1 C21 C26 -129.6(13)
Si1 W1 C21 C26 97.6(10)
C20 C21 C22 C23 2.4(11)
C26 C21 C22 C23 174.1(10)
W1 C21 C22 C23 -65.6(7)
C20 C21 C22 C27 -166.1(10)
C26 C21 C22 C27 5.6(16)
W1 C21 C22 C27 125.9(11)
C20 C21 C22 W1 68.0(7)
C26 C21 C22 W1 -120.3(9)
C1 W1 C22 C23 -153.3(6)
C2 W1 C22 C23 -23.3(9)
N1 W1 C22 C23 116.6(6)
C21 W1 C22 C23 112.4(8)
C19 W1 C22 C23 37.4(6)
C20 W1 C22 C23 77.8(6)
Si1 W1 C22 C23 -79.8(6)
C1 W1 C22 C21 94.2(7)
C2 W1 C22 C21 -135.7(8)
N1 W1 C22 C21 4.2(8)
C23 W1 C22 C21 -112.4(8)
C19 W1 C22 C21 -75.0(7)
C20 W1 C22 C21 -34.7(6)
Si1 W1 C22 C21 167.8(6)
C1 W1 C22 C27 -30.5(11)
C2 W1 C22 C27 99.6(12)
N1 W1 C22 C27 -120.5(10)
C21 W1 C22 C27 -124.7(13)
C23 W1 C22 C27 122.8(13)
C19 W1 C22 C27 160.3(12)
C20 W1 C22 C27 -159.4(12)
Si1 W1 C22 C27 43.1(11)
C20 C19 C23 C22 -1.2(12)
C24 C19 C23 C22 -178.5(10)
W1 C19 C23 C22 63.9(7)
C20 C19 C23 C28 164.4(10)
C24 C19 C23 C28 -12.9(18)
W1 C19 C23 C28 -130.5(11)
C20 C19 C23 W1 -65.2(7)
C24 C19 C23 W1 117.5(11)
C21 C22 C23 C19 -0.6(11)
C27 C22 C23 C19 168.2(10)
W1 C22 C23 C19 -65.9(7)
C21 C22 C23 C28 -165.8(10)
C27 C22 C23 C28 3.0(17)
W1 C22 C23 C28 128.9(11)
C21 C22 C23 W1 65.3(6)
C27 C22 C23 W1 -125.9(11)
C1 W1 C23 C19 150.3(7)
C2 W1 C23 C19 -79.0(7)
N1 W1 C23 C19 19.0(9)
C22 W1 C23 C19 115.4(9)
C21 W1 C23 C19 75.1(7)
C20 W1 C23 C19 36.4(7)
Si1 W1 C23 C19 -143.8(6)
C1 W1 C23 C22 34.8(8)
C2 W1 C23 C22 165.6(6)
N1 W1 C23 C22 -96.4(7)
C21 W1 C23 C22 -40.3(6)
C19 W1 C23 C22 -115.4(9)
C20 W1 C23 C22 -79.0(7)
Si1 W1 C23 C22 100.8(6)
C1 W1 C23 C28 -87.6(11)
C2 W1 C23 C28 43.1(11)
N1 W1 C23 C28 141.2(10)
C22 W1 C23 C28 -122.4(13)
C21 W1 C23 C28 -162.7(12)
C19 W1 C23 C28 122.1(13)
C20 W1 C23 C28 158.6(12)
Si1 W1 C23 C28 -21.7(10)
